data_7006560
loop_
_publ_author_name
'Sen, Soma'
'Talukder, Pritha'
'Dey, Subrata K.'
'Mitra, Samiran'
'Rosair, Georgina'
'Hughes, David L.'
'Yap, Glenn P. A.'
'Pilet, Guillaume'
'Gramlich, V.'
'Matsushita, T.'

_publ_section_title
;
 Ligating properties of a potentially tetradentate Schiff base
 [(CH3)2NCH2CH2N=CHC6H3(OH)(OMe)] with zinc(II), cadmium(II),
 cobalt(II), cobalt(III) and manganese(III) ions: synthesis and
 structural studies.
;
_journal_issue 14
_journal_name_full 'Dalton transactions (Cambridge, England : 2003)'
_journal_page_first 1758
_journal_page_last 1767
_journal_paper_doi 10.1039/b512053e
_journal_year 2006
_chemical_formula_moiety 'C24 H34 Cd2 Cl2 N4 O4'
_chemical_formula_structural '[Cd2 (L)2 Cl2]'
_chemical_formula_sum 'C24 H34 Cd2 Cl2 N4 O4'
_chemical_formula_weight 738.25
_chemical_name_common 'Compound 2'
_chemical_name_systematic
;
?
;
_space_group_IT_number 9
_symmetry_cell_setting monoclinic
_symmetry_space_group_name_Hall 'C -2yc'
_symmetry_space_group_name_H-M 'C 1 c 1'
_atom_sites_solution_hydrogens geom
_atom_sites_solution_primary direct
_atom_sites_solution_secondary difmap
_audit_creation_method SHELXL
_cell_angle_alpha 90.00
_cell_angle_beta 112.94(4)
_cell_angle_gamma 90.00
_cell_formula_units_Z 4
_cell_length_a 15.373(8)
_cell_length_b 14.399(7)
_cell_length_c 14.621(9)
_cell_measurement_reflns_used 16
_cell_measurement_temperature 293(2)
_cell_measurement_theta_max 25
_cell_measurement_theta_min 20
_cell_volume 2980(3)
_computing_cell_refinement 'STOE DIF4'
_computing_data_collection 'PICKER STOE DIF4'
_computing_data_reduction 'STOE REDU4'
_computing_molecular_graphics SHELXLTL-Plus
_computing_publication_material SHELXL-93
_computing_structure_refinement 'SHELXL-93 (Sheldrick, 1993)'
_computing_structure_solution 'SHELXS-86 (Sheldrick, 1990)'
_diffrn_ambient_temperature 293(2)
_diffrn_measurement_device 'PICKER 4-circle Stoe upgrade'
_diffrn_measurement_method ' \w scans'
_diffrn_radiation_monochromator graphite
_diffrn_radiation_source 'fine-focus sealed tube'
_diffrn_radiation_type CuK\a
_diffrn_radiation_wavelength 1.54178
_diffrn_reflns_av_R_equivalents 0.0000
_diffrn_reflns_av_sigmaI/netI 0.0239
_diffrn_reflns_limit_h_max 14
_diffrn_reflns_limit_h_min -15
_diffrn_reflns_limit_k_max 14
_diffrn_reflns_limit_k_min 0
_diffrn_reflns_limit_l_max 14
_diffrn_reflns_limit_l_min 0
_diffrn_reflns_number 1537
_diffrn_reflns_theta_max 50.00
_diffrn_reflns_theta_min 4.38
_diffrn_standards_decay_% 0
_diffrn_standards_interval_count 120
_diffrn_standards_number 1
_exptl_absorpt_coefficient_mu 13.363
_exptl_absorpt_correction_type none
_exptl_crystal_colour colourless
_exptl_crystal_density_diffrn 1.645
_exptl_crystal_description prism
_exptl_crystal_F_000 1472
_exptl_crystal_size_max .09
_exptl_crystal_size_mid .04
_exptl_crystal_size_min .04
_refine_diff_density_max 0.714
_refine_diff_density_min -1.130
_refine_diff_density_rms 0.137
_refine_ls_abs_structure_details 'Flack H D (1983), Acta Cryst. A39, 876-881'
_refine_ls_abs_structure_Flack 0.01(2)
_refine_ls_extinction_method none
_refine_ls_goodness_of_fit_all 1.046
_refine_ls_goodness_of_fit_obs 1.062
_refine_ls_matrix_type full
_refine_ls_number_parameters 323
_refine_ls_number_reflns 1537
_refine_ls_number_restraints 452
_refine_ls_restrained_S_all 0.948
_refine_ls_restrained_S_obs 0.954
_refine_ls_R_factor_all 0.0489
_refine_ls_R_factor_obs 0.0464
_refine_ls_shift/esd_max -0.014
_refine_ls_shift/esd_mean 0.001
_refine_ls_structure_factor_coef Fsqd
_refine_ls_weighting_details 'calc w=1/[\s^2^(Fo^2^)+(0.1071P)^2^+2.1018P] where P=(Fo^2^+2Fc^2^)/3'
_refine_ls_weighting_scheme calc
_refine_ls_wR_factor_all 0.1227
_refine_ls_wR_factor_obs 0.1193
_reflns_number_observed 1435
_reflns_number_total 1537
_reflns_observed_criterion >2sigma(I)
_cod_data_source_file b512053e.txt
_cod_data_source_block sm6
_cod_depositor_comments
;
The following automatic conversions were performed:
'_symmetry_cell_setting' value 'Monoclinic' changed to 'monoclinic'
according to '/home/saulius/struct/CIF-dictionaries/cif_core.dic'
dictionary named 'cif_core.dic' version 2.4.1 from 2010-06-29.

Automatic conversion script
Id: cif_fix_enum 1527 2010-12-29 10:47:43Z saulius 
;
_cod_original_cell_volume 2980.5(28)
_cod_original_sg_symbol_H-M Cc
_cod_database_code 7006560

loop_
_symmetry_equiv_pos_as_xyz
'x, y, z'
'x, -y, z+1/2'
'x+1/2, y+1/2, z'
'x+1/2, -y+1/2, z+1/2'

loop_
_atom_site_aniso_label
_atom_site_aniso_U_11
_atom_site_aniso_U_22
_atom_site_aniso_U_33
_atom_site_aniso_U_23
_atom_site_aniso_U_13
_atom_site_aniso_U_12
Cd1 0.0469(8) 0.0436(8) 0.0442(7) 0.0007(6) 0.0161(6) -0.0064(6)
Cd2 0.0455(8) 0.0465(8) 0.0507(8) -0.0040(7) 0.0150(6) 0.0019(7)
Cl1 0.073(3) 0.078(3) 0.076(3) -0.007(3) 0.039(2) -0.030(3)
Cl2 0.069(3) 0.107(4) 0.055(2) -0.018(3) 0.026(2) -0.017(3)
C12' 0.047(6) 0.075(7) 0.103(13) 0.003(11) 0.031(9) 0.004(8)
C13 0.228(18) 0.078(8) 0.041(7) 0.000(11) 0.014(13) 0.039(15)
O9' 0.058(5) 0.036(4) 0.052(5) 0.009(5) 0.012(5) 0.006(6)
O9 0.058(5) 0.041(4) 0.061(5) -0.004(6) 0.008(5) 0.002(6)
N14' 0.049(5) 0.069(6) 0.067(7) -0.005(7) 0.010(6) 0.004(7)
C8' 0.057(5) 0.037(5) 0.028(7) 0.003(7) 0.020(6) 0.022(8)
N14 0.110(9) 0.071(7) 0.046(5) 0.019(7) 0.035(7) 0.015(9)
O2' 0.056(5) 0.042(5) 0.096(8) 0.002(6) 0.034(6) 0.010(5)
C16' 0.079(11) 0.073(8) 0.110(13) -0.008(11) 0.061(11) 0.023(10)
C6' 0.075(7) 0.041(6) 0.083(11) 0.007(9) 0.035(8) -0.001(9)
O2 0.080(8) 0.077(7) 0.054(5) 0.020(6) 0.023(6) 0.022(7)
C7 0.052(9) 0.043(6) 0.064(6) -0.009(8) 0.008(7) -0.005(7)
N11' 0.048(5) 0.052(6) 0.067(7) 0.014(7) 0.020(6) -0.010(6)
C6 0.061(10) 0.041(6) 0.075(8) -0.004(8) 0.017(8) 0.001(8)
C12 0.099(13) 0.088(8) 0.043(6) -0.005(9) 0.027(9) 0.008(11)
C7' 0.064(6) 0.036(5) 0.058(9) 0.002(7) 0.031(7) -0.002(7)
C13' 0.055(7) 0.074(7) 0.079(9) -0.008(9) 0.031(9) -0.003(8)
C4' 0.068(8) 0.044(6) 0.057(9) 0.005(8) 0.017(8) 0.015(8)
C10 0.067(10) 0.047(6) 0.064(6) -0.012(8) 0.013(8) -0.013(8)
C3 0.054(9) 0.059(6) 0.063(6) -0.004(9) 0.012(8) -0.008(8)
C5 0.063(11) 0.050(7) 0.081(9) -0.002(10) 0.014(9) -0.008(9)
C5' 0.075(8) 0.040(7) 0.080(12) 0.016(9) 0.030(9) 0.014(9)
N11 0.076(8) 0.052(6) 0.046(5) -0.011(6) 0.018(6) -0.014(7)
C3' 0.057(5) 0.047(6) 0.044(8) -0.002(7) 0.024(6) 0.011(8)
C4 0.067(10) 0.067(6) 0.070(8) 0.028(9) 0.024(8) 0.000(9)
C10' 0.062(6) 0.048(7) 0.057(10) 0.011(8) 0.022(7) 0.000(8)
C15' 0.055(9) 0.176(22) 0.066(8) 0.010(14) 0.002(9) 0.039(13)
C8 0.058(10) 0.044(5) 0.062(6) 0.012(9) 0.011(8) -0.006(8)
C1 0.109(16) 0.098(16) 0.056(7) 0.038(11) 0.008(11) -0.017(13)
C1' 0.056(7) 0.074(14) 0.141(20) -0.006(14) 0.027(12) -0.007(10)
C16 0.114(11) 0.104(11) 0.051(9) 0.025(10) 0.020(10) -0.049(13)
C15 0.100(10) 0.231(24) 0.050(11) 0.037(17) 0.005(11) 0.039(20)

loop_
_atom_site_label
_atom_site_type_symbol
_atom_site_fract_x
_atom_site_fract_y
_atom_site_fract_z
_atom_site_U_iso_or_equiv
_atom_site_thermal_displace_type
_atom_site_occupancy
_atom_site_calc_flag
_atom_site_refinement_flags
_atom_site_disorder_group
Cd1 Cd 1.0000 0.97808(7) 1.0000 0.0454(4) Uani 1 d U .
Cd2 Cd 1.22436(8) 1.01739(8) 1.20975(9) 0.0487(4) Uani 1 d U .
Cl1 Cl 0.8597(3) 0.9137(4) 1.0170(4) 0.0724(13) Uani 1 d U .
Cl2 Cl 1.2496(3) 1.0751(4) 1.3759(4) 0.0765(14) Uani 1 d U .
C12' C 1.3921(11) 1.1275(14) 1.1833(17) 0.075(4) Uani 1 d U .
H12A H 1.4268(11) 1.1443(14) 1.2515(17) 0.104 Uiso 1 d R .
H12B H 1.4124(11) 1.1671(14) 1.1425(17) 0.104 Uiso 1 d R .
C13 C 0.9558(23) 0.9517(18) 0.7792(16) 0.127(7) Uani 1 d U .
H13A H 0.9678(23) 0.9749(18) 0.7237(16) 0.178 Uiso 1 d R .
H13D H 0.8912(23) 0.9314(18) 0.7525(16) 0.178 Uiso 1 d R .
O9' O 1.0988(8) 1.0880(9) 1.0910(9) 0.051(2) Uani 1 d U .
O9 O 1.1313(8) 0.9067(10) 1.1179(10) 0.058(3) Uani 1 d U .
N14' N 1.3780(10) 0.9648(10) 1.2244(11) 0.066(3) Uani 1 d U .
C8' C 1.0821(11) 1.1780(12) 1.0737(10) 0.040(3) Uani 1 d U .
N14 N 0.9516(13) 1.0319(11) 0.8317(11) 0.074(3) Uani 1 d U .
O2' O 0.9227(8) 1.1416(7) 1.0229(9) 0.064(3) Uani 1 d U .
C16' C 1.3704(15) 0.8692(14) 1.1781(17) 0.080(4) Uani 1 d U .
H16A H 1.4316(15) 0.8479(14) 1.1840(17) 0.112 Uiso 1 d R .
H16B H 1.3446(15) 0.8264(14) 1.2112(17) 0.112 Uiso 1 d R .
H16C H 1.3293(15) 0.8730(14) 1.1092(17) 0.112 Uiso 1 d R .
C6' C 1.1301(13) 1.3358(11) 1.0685(15) 0.065(4) Uani 1 d U .
H6'A H 1.1789(13) 1.3810(11) 1.0788(15) 0.091 Uiso 1 d R .
O2 O 1.2163(8) 0.8496(9) 1.2985(8) 0.071(3) Uani 1 d U .
C7 C 1.1047(11) 0.7524(11) 1.0525(13) 0.058(3) Uani 1 d U .
N11' N 1.2908(9) 1.1417(9) 1.1567(10) 0.056(3) Uani 1 d U .
C6 C 1.1132(12) 0.6558(11) 1.0769(14) 0.062(4) Uani 1 d U .
H6A H 1.0893(12) 0.6112(11) 1.0240(14) 0.087 Uiso 1 d R .
C12 C 1.0025(15) 0.8711(15) 0.8072(13) 0.077(4) Uani 1 d U .
H12C H 1.0572(15) 0.8754(15) 0.7910(13) 0.108 Uiso 1 d R .
H12D H 0.9654(15) 0.8191(15) 0.7721(13) 0.108 Uiso 1 d R .
C7' C 1.1559(11) 1.2418(10) 1.0899(12) 0.050(3) Uani 1 d U .
C13' C 1.4145(13) 1.0312(12) 1.1681(16) 0.068(3) Uani 1 d U .
H13B H 1.4814(13) 1.0228(12) 1.1883(16) 0.095 Uiso 1 d R .
H13C H 1.3849(13) 1.0167(12) 1.0986(16) 0.095 Uiso 1 d R .
C4' C 0.9674(12) 1.3037(11) 1.0200(12) 0.059(4) Uani 1 d U .
H4'A H 0.9029(12) 1.3239(11) 0.9968(12) 0.082 Uiso 1 d R .
C10 C 1.0644(12) 0.7768(11) 0.9512(14) 0.063(4) Uani 1 d U .
H10A H 1.0589(12) 0.7278(11) 0.9048(14) 0.088 Uiso 1 d R .
C3 C 1.1815(11) 0.7835(13) 1.2287(13) 0.062(4) Uani 1 d U .
C5 C 1.1552(13) 0.6248(14) 1.1719(15) 0.069(5) Uani 1 d U .
H5A H 1.1616(13) 0.5594(14) 1.1856(15) 0.096 Uiso 1 d R .
C5' C 1.0406(14) 1.3645(13) 1.0345(14) 0.065(4) Uani 1 d U .
H5'A H 1.0259(14) 1.4290(13) 1.0202(14) 0.091 Uiso 1 d R .
N11 N 1.0321(10) 0.8579(9) 0.9130(9) 0.060(3) Uani 1 d U .
C3' C 0.9896(11) 1.2088(11) 1.0398(11) 0.048(3) Uani 1 d U .
C4 C 1.1887(12) 0.6868(13) 1.2489(14) 0.069(4) Uani 1 d U .
H4A H 1.2162(12) 0.6656(13) 1.3164(14) 0.097 Uiso 1 d R .
C10' C 1.2541(11) 1.2180(11) 1.1234(11) 0.056(3) Uani 1 d U .
H10B H 1.2959(11) 1.2661(11) 1.1197(11) 0.079 Uiso 1 d R .
C15' C 1.4442(14) 0.9675(20) 1.3324(17) 0.106(7) Uani 1 d U .
H15A H 1.5052(14) 0.9461(20) 1.3379(17) 0.148 Uiso 1 d R .
H15B H 1.4498(14) 1.0288(20) 1.3599(17) 0.148 Uiso 1 d R .
H15C H 1.4197(14) 0.9261(20) 1.3681(17) 0.148 Uiso 1 d R .
C8 C 1.1392(12) 0.8154(14) 1.1301(14) 0.058(4) Uani 1 d U .
C1 C 1.2588(15) 0.8251(16) 1.4035(13) 0.095(7) Uani 1 d U .
H1A H 1.2803(15) 0.8797(16) 1.4438(13) 0.133 Uiso 1 d R .
H1B H 1.2121(15) 0.7940(16) 1.4209(13) 0.133 Uiso 1 d R .
H1C H 1.3112(15) 0.7842(16) 1.4147(13) 0.133 Uiso 1 d R .
C1' C 0.8276(13) 1.1668(15) 1.0016(19) 0.093(7) Uani 1 d U .
H1'A H 0.7908(13) 1.1111(15) 0.9919(19) 0.131 Uiso 1 d R .
H1'B H 0.8260(13) 1.2000(15) 1.0578(19) 0.131 Uiso 1 d R .
H1'C H 0.8018(13) 1.2051(15) 0.9434(19) 0.131 Uiso 1 d R .
C16 C 1.0100(16) 1.0950(17) 0.8166(13) 0.093(5) Uani 1 d U .
H16D H 0.9868(16) 1.1137(17) 0.7482(13) 0.131 Uiso 1 d R .
H16E H 1.0116(16) 1.1478(17) 0.8573(13) 0.131 Uiso 1 d R .
H16F H 1.0725(16) 1.0701(17) 0.8359(13) 0.131 Uiso 1 d R .
C15 C 0.8552(18) 1.0624(24) 0.7941(16) 0.135(7) Uani 1 d U .
H15D H 0.8369(18) 1.0834(24) 0.7269(16) 0.189 Uiso 1 d R .
H15E H 0.8154(18) 1.0118(24) 0.7961(16) 0.189 Uiso 1 d R .
H15F H 0.8489(18) 1.1125(24) 0.8345(16) 0.189 Uiso 1 d R .

loop_
_atom_type_symbol
_atom_type_description
_atom_type_scat_dispersion_real
_atom_type_scat_dispersion_imag
_atom_type_scat_source
C C 0.0181 0.0091 'International Tables Vol C Tables 4.2.6.8 and 6.1.1.4'
H H 0.0000 0.0000 'International Tables Vol C Tables 4.2.6.8 and 6.1.1.4'
N N 0.0311 0.0180 'International Tables Vol C Tables 4.2.6.8 and 6.1.1.4'
O O 0.0492 0.0322 'International Tables Vol C Tables 4.2.6.8 and 6.1.1.4'
Cd Cd 0.1185 4.6533 'International Tables Vol C Tables 4.2.6.8 and 6.1.1.4'
Cl Cl 0.3639 0.7018 'International Tables Vol C Tables 4.2.6.8 and 6.1.1.4'

loop_
_geom_angle_atom_site_label_1
_geom_angle_atom_site_label_2
_geom_angle_atom_site_label_3
_geom_angle
_geom_angle_site_symmetry_1
_geom_angle_site_symmetry_3
_geom_angle_publ_flag
O9' Cd1 N11 128.0(5) . . ?
O9' Cd1 O9 71.3(4) . . ?
N11 Cd1 O9 76.5(5) . . ?
O9' Cd1 N14 104.4(5) . . ?
N11 Cd1 N14 74.1(5) . . ?
O9 Cd1 N14 137.3(5) . . ?
O9' Cd1 Cl1 128.9(3) . . ?
N11 Cd1 Cl1 99.1(3) . . ?
O9 Cd1 Cl1 107.6(4) . . ?
N14 Cd1 Cl1 107.0(5) . . ?
O9 Cd2 O9' 72.7(4) . . ?
O9 Cd2 N11' 127.8(5) . . ?
O9' Cd2 N11' 75.8(5) . . ?
O9 Cd2 N14' 101.9(5) . . ?
O9' Cd2 N14' 136.1(5) . . ?
N11' Cd2 N14' 74.4(5) . . ?
O9 Cd2 Cl2 131.4(4) . . ?
O9' Cd2 Cl2 111.4(4) . . ?
N11' Cd2 Cl2 98.5(4) . . ?
N14' Cd2 Cl2 104.3(4) . . ?
N11' C12' C13' 112.3(16) . . ?
C12 C13 N14 132.7(20) . . ?
C8' O9' Cd1 122.8(10) . . ?
C8' O9' Cd2 128.8(11) . . ?
Cd1 O9' Cd2 108.4(5) . . ?
C8 O9 Cd2 129.0(11) . . ?
C8 O9 Cd1 123.1(11) . . ?
Cd2 O9 Cd1 107.5(6) . . ?
C13' N14' C15' 108.2(16) . . ?
C13' N14' C16' 108.2(14) . . ?
C15' N14' C16' 113.1(16) . . ?
C13' N14' Cd2 108.2(10) . . ?
C15' N14' Cd2 108.8(12) . . ?
C16' N14' Cd2 110.1(10) . . ?
O9' C8' C3' 118.4(16) . . ?
O9' C8' C7' 121.6(14) . . ?
C3' C8' C7' 120.0(15) . . ?
C16 N14 C13 106.8(22) . . ?
C16 N14 C15 112.6(19) . . ?
C13 N14 C15 107.7(21) . . ?
C16 N14 Cd1 115.0(13) . . ?
C13 N14 Cd1 103.5(13) . . ?
C15 N14 Cd1 110.6(13) . . ?
C3' O2' C1' 119.9(13) . . ?
C5' C6' C7' 122.7(17) . . ?
C3 O2 C1 120.7(15) . . ?
C8 C7 C10 124.6(16) . . ?
C8 C7 C6 117.7(16) . . ?
C10 C7 C6 117.7(15) . . ?
C10' N11' C12' 120.0(15) . . ?
C10' N11' Cd2 128.0(11) . . ?
C12' N11' Cd2 111.2(11) . . ?
C5 C6 C7 122.3(17) . . ?
C13 C12 N11 110.3(18) . . ?
C8' C7' C6' 116.8(15) . . ?
C8' C7' C10' 125.1(14) . . ?
C6' C7' C10' 118.1(15) . . ?
C12' C13' N14' 111.0(16) . . ?
C5' C4' C3' 117.9(15) . . ?
N11 C10 C7 127.6(16) . . ?
O2 C3 C8 115.7(16) . . ?
O2 C3 C4 124.1(16) . . ?
C8 C3 C4 120.1(17) . . ?
C6 C5 C4 120.2(18) . . ?
C6' C5' C4' 121.6(16) . . ?
C10 N11 C12 119.0(15) . . ?
C10 N11 Cd1 124.1(11) . . ?
C12 N11 Cd1 116.5(12) . . ?
O2' C3' C8' 115.8(14) . . ?
O2' C3' C4' 123.1(14) . . ?
C8' C3' C4' 121.1(16) . . ?
C5 C4 C3 119.6(17) . . ?
N11' C10' C7' 126.9(15) . . ?
O9 C8 C7 123.6(17) . . ?
O9 C8 C3 116.3(17) . . ?
C7 C8 C3 120.0(17) . . ?

loop_
_geom_bond_atom_site_label_1
_geom_bond_atom_site_label_2
_geom_bond_distance
_geom_bond_site_symmetry_2
_geom_bond_publ_flag
Cd1 O9' 2.238(13) . ?
Cd1 N11 2.312(13) . ?
Cd1 O9 2.322(12) . ?
Cd1 N14 2.405(14) . ?
Cd1 Cl1 2.448(5) . ?
Cd2 O9 2.212(13) . ?
Cd2 O9' 2.272(11) . ?
Cd2 N11' 2.338(12) . ?
Cd2 N14' 2.409(14) . ?
Cd2 Cl2 2.451(5) . ?
C12' N11' 1.46(2) . ?
C12' C13' 1.47(3) . ?
C13 C12 1.34(3) . ?
C13 N14 1.40(3) . ?
O9' C8' 1.33(2) . ?
O9 C8 1.33(2) . ?
N14' C13' 1.51(2) . ?
N14' C15' 1.51(3) . ?
N14' C16' 1.52(2) . ?
C8' C3' 1.38(2) . ?
C8' C7' 1.41(2) . ?
N14 C16 1.35(2) . ?
N14 C15 1.43(3) . ?
O2' C3' 1.36(2) . ?
O2' C1' 1.42(2) . ?
C6' C5' 1.33(3) . ?
C6' C7' 1.41(2) . ?
O2 C3 1.34(2) . ?
O2 C1 1.46(2) . ?
C7 C8 1.39(2) . ?
C7 C10 1.41(3) . ?
C7 C6 1.43(2) . ?
N11' C10' 1.24(2) . ?
C6 C5 1.36(3) . ?
C12 N11 1.44(2) . ?
C7' C10' 1.43(2) . ?
C4' C5' 1.37(3) . ?
C4' C3' 1.41(2) . ?
C10 N11 1.31(2) . ?
C3 C8 1.41(3) . ?
C3 C4 1.42(3) . ?
C5 C4 1.37(3) . ?
